data_4003675
loop_
_publ_author_name
'Gui, Yue'
'Yao, Xin'
'Guzei, Ilia A.'
'Aristov, Michael M.'
'Yu, Junguang'
'Yu, Lian'

_publ_section_title
;
 A Mechanism for Reversible Solid-State Transitions Involving Nitro
 Torsion
;
_journal_issue 18
_journal_name_full 'Chemistry of Materials'
_journal_page_first 7754
_journal_page_last 7765
_journal_paper_doi 10.1021/acs.chemmater.0c02209
_journal_volume 32
_journal_year 2020
_chemical_formula_moiety 'C17 H18 N2 O6'
_chemical_formula_sum 'C17 H18 N2 O6'
_chemical_formula_weight 346.33
_space_group_crystal_system monoclinic
_space_group_IT_number 14
_space_group_name_Hall '-P 2yn'
_space_group_name_H-M_alt 'P 1 21/n 1'
_atom_sites_solution_hydrogens mixed
_atom_sites_solution_primary dual
_audit_creation_date 2019-11-01
_audit_creation_method
;
Olex2 1.3-alpha
(compiled 2019.10.24 svn.r3677 for OlexSys, GUI svn.r5967)
;
_cell_angle_alpha 90
_cell_angle_beta 107.647(5)
_cell_angle_gamma 90
_cell_formula_units_Z 4
_cell_length_a 12.0252(7)
_cell_length_b 11.2377(8)
_cell_length_c 12.8272(7)
_cell_measurement_reflns_used 9962
_cell_measurement_temperature 293(2)
_cell_measurement_theta_max 72.082
_cell_measurement_theta_min 3.616
_cell_volume 1651.84(18)
_computing_cell_refinement 'SAINT+ Ver. 2018.1-0. (Bruker-AXS, 2018)'
_computing_data_collection 'APEX3 Ver. 2018.1-0. (Bruker-AXS, 2018)'
_computing_data_reduction 'SAINT+ Ver. 2018.1-0. (Bruker-AXS, 2018)'
_computing_molecular_graphics 'OLEX2 (Dolomanov et al., 2009)'
_computing_publication_material 'OLEX2 (Dolomanov et al., 2009)'
_computing_structure_refinement 'XL (Sheldrick, 2015b)'
_computing_structure_solution 'XT (Sheldrick, 2015a)'
_diffrn_ambient_temperature 292.99
_diffrn_detector 'charge-coupled device (CCD) area detector'
_diffrn_detector_area_resol_mean 7.9
_diffrn_detector_type 'Bruker APEX II'
_diffrn_measured_fraction_theta_full 0.998
_diffrn_measured_fraction_theta_max 0.998
_diffrn_measurement_device 'three-circle diffractometer'
_diffrn_measurement_device_type 'Bruker SMART APEX II'
_diffrn_measurement_method '0.60\% \w and 0.6\% \f scans'
_diffrn_radiation_collimation '0.5 mm double-pinhole'
_diffrn_radiation_detector 'Bruker APEX II'
_diffrn_radiation_monochromator 'equatorially mounted graphite'
_diffrn_radiation_probe x-ray
_diffrn_radiation_type 'Cu K\a'
_diffrn_radiation_wavelength 1.54178
_diffrn_radiation_xray_symbol K-L~3~
_diffrn_reflns_av_R_equivalents 0.0268
_diffrn_reflns_av_unetI/netI 0.0169
_diffrn_reflns_Laue_measured_fraction_full 0.998
_diffrn_reflns_Laue_measured_fraction_max 0.998
_diffrn_reflns_limit_h_max 14
_diffrn_reflns_limit_h_min -14
_diffrn_reflns_limit_k_max 13
_diffrn_reflns_limit_k_min -13
_diffrn_reflns_limit_l_max 15
_diffrn_reflns_limit_l_min -15
_diffrn_reflns_number 16464
_diffrn_reflns_point_group_measured_fraction_full 0.998
_diffrn_reflns_point_group_measured_fraction_max 0.998
_diffrn_reflns_theta_full 67.000
_diffrn_reflns_theta_max 72.160
_diffrn_reflns_theta_min 4.417
_diffrn_source 'sealed X-ray tube'
_diffrn_source_current 32.0
_diffrn_source_power 1.28
_diffrn_source_type 'Siemens, K FFCU 2K 90'
_diffrn_source_voltage 40.0
_exptl_absorpt_coefficient_mu 0.898
_exptl_absorpt_correction_T_max 0.6226
_exptl_absorpt_correction_T_min 0.4411
_exptl_absorpt_correction_type multi-scan
_exptl_absorpt_process_details 'SADABS-2016/2 (Krause et al., 2015) was used for absorption correction.'
_exptl_crystal_colour yellow
_exptl_crystal_colour_primary yellow
_exptl_crystal_density_diffrn 1.393
_exptl_crystal_density_method 'not measured'
_exptl_crystal_description block
_exptl_crystal_F_000 728
_exptl_crystal_size_max 0.42
_exptl_crystal_size_mid 0.4
_exptl_crystal_size_min 0.26
_refine_diff_density_max 0.268
_refine_diff_density_min -0.222
_refine_diff_density_rms 0.040
_refine_ls_extinction_coef 0.0079(7)
_refine_ls_extinction_expression Fc^*^=kFc[1+0.001xFc^2^\l^3^/sin(2\q)]^-1/4^
_refine_ls_extinction_method 'SHELXL-2018/3 (Sheldrick 2018)'
_refine_ls_goodness_of_fit_ref 1.042
_refine_ls_hydrogen_treatment mixed
_refine_ls_matrix_type full
_refine_ls_number_parameters 234
_refine_ls_number_reflns 3249
_refine_ls_number_restraints 0
_refine_ls_restrained_S_all 1.042
_refine_ls_R_factor_all 0.0460
_refine_ls_R_factor_gt 0.0435
_refine_ls_shift/su_max 0.000
_refine_ls_shift/su_mean 0.000
_refine_ls_structure_factor_coef Fsqd
_refine_ls_weighting_details 'w=1/[\s^2^(Fo^2^)+(0.0755P)^2^+0.3521P] where P=(Fo^2^+2Fc^2^)/3'
_refine_ls_weighting_scheme calc
_refine_ls_wR_factor_gt 0.1264
_refine_ls_wR_factor_ref 0.1298
_reflns_Friedel_coverage 0.000
_reflns_number_gt 3004
_reflns_number_total 3249
_reflns_threshold_expression 'I > 2\s(I)'
_cod_data_source_file delta293K.cif
_cod_data_source_block yu183
_cod_depositor_comments 'Adding full bibliography for 4003674--4003684.cif.'
_cod_original_cell_volume 1651.84(19)
_cod_database_code 4003675
_shelx_shelxl_version_number 2018/3
_shelx_space_group_comment
;
The symmetry employed for this shelxl refinement is uniquely defined
by the following loop, which should always be used as a source of
symmetry information in preference to the above space-group names.
They are only intended as comments.
;
_shelx_estimated_absorpt_t_max 0.800
_shelx_estimated_absorpt_t_min 0.704
_olex2_refinement_description
;
1. Fixed Uiso
 At 1.2 times of:
  All C(H) groups, All N(H) groups
 At 1.5 times of:
  All C(H,H,H) groups
2.a Ternary CH refined with riding coordinates:
 C6(H6)
2.b Aromatic/amide H refined with riding coordinates:
 C13(H13), C14(H14), C15(H15), C16(H16)
2.c Idealised Me refined as rotating group:
 C2(H2A,H2B,H2C), C5(H5A,H5B,H5C), C9(H9A,H9B,H9C), C11(H11A,H11B,H11C)
;
_olex2_submission_special_instructions 'No special instructions were received'

loop_
_space_group_symop_operation_xyz
'x, y, z'
'-x+1/2, y+1/2, -z+1/2'
'-x, -y, -z'
'x-1/2, -y-1/2, z-1/2'

loop_
_atom_site_label
_atom_site_type_symbol
_atom_site_fract_x
_atom_site_fract_y
_atom_site_fract_z
_atom_site_U_iso_or_equiv
_atom_site_adp_type
_atom_site_occupancy
_atom_site_site_symmetry_order
_atom_site_calc_flag
_atom_site_refinement_flags_posn
_atom_site_refinement_flags_adp
_atom_site_refinement_flags_occupancy
_atom_site_disorder_assembly
_atom_site_disorder_group
O1 O 0.47775(14) 0.79426(12) 0.30599(12) 0.0817(4) Uani 1 1 d . . . . .
O2 O 0.50662(10) 0.61532(11) 0.24704(8) 0.0591(3) Uani 1 1 d . . . . .
O3 O 0.79346(13) 0.31739(11) 0.66256(9) 0.0705(4) Uani 1 1 d . . . . .
O4 O 0.72401(11) 0.30523(9) 0.48236(8) 0.0580(3) Uani 1 1 d . . . . .
O5 O 0.56528(13) 0.34415(13) 0.26181(11) 0.0752(4) Uani 1 1 d . . . . .
O6 O 0.60209(18) 0.40917(18) 0.11918(10) 0.1066(6) Uani 1 1 d . . . . .
N1 N 0.65117(11) 0.66839(11) 0.62641(10) 0.0495(3) Uani 1 1 d . . . . .
H1 H 0.6509(17) 0.7075(18) 0.6815(16) 0.059 Uiso 1 1 d . U . . .
N2 N 0.62417(14) 0.40152(14) 0.21861(10) 0.0645(4) Uani 1 1 d . . . . .
C1 C 0.59213(11) 0.71312(12) 0.52529(12) 0.0446(3) Uani 1 1 d . . . . .
C2 C 0.54354(16) 0.83561(15) 0.53048(16) 0.0644(4) Uani 1 1 d . . . . .
H2A H 0.536757 0.849053 0.602212 0.097 Uiso 1 1 calc R U . . .
H2B H 0.467956 0.841978 0.477206 0.097 Uiso 1 1 calc R U . . .
H2C H 0.594897 0.893932 0.515329 0.097 Uiso 1 1 calc R U . . .
C3 C 0.58191(10) 0.64783(11) 0.43460(10) 0.0397(3) Uani 1 1 d . . . . .
C4 C 0.51726(12) 0.69561(13) 0.32668(12) 0.0472(3) Uani 1 1 d . . . . .
C5 C 0.45045(18) 0.6566(2) 0.13732(14) 0.0774(6) Uani 1 1 d . . . . .
H5A H 0.446397 0.592656 0.086643 0.116 Uiso 1 1 calc R U . . .
H5B H 0.494530 0.721150 0.120696 0.116 Uiso 1 1 calc R U . . .
H5C H 0.373009 0.683390 0.131507 0.116 Uiso 1 1 calc R U . . .
C6 C 0.63663(10) 0.52426(10) 0.43962(9) 0.0361(3) Uani 1 1 d . . . . .
H6 H 0.575652 0.467860 0.401621 0.043 Uiso 1 1 calc R U . . .
C7 C 0.68952(10) 0.48260(11) 0.55795(10) 0.0370(3) Uani 1 1 d . . . . .
C8 C 0.74019(11) 0.36258(12) 0.57674(10) 0.0410(3) Uani 1 1 d . . . . .
C9 C 0.77839(18) 0.19128(14) 0.48479(16) 0.0645(4) Uani 1 1 d . . . . .
H9A H 0.782240 0.172153 0.413027 0.097 Uiso 1 1 calc R U . . .
H9B H 0.733488 0.131797 0.507752 0.097 Uiso 1 1 calc R U . . .
H9C H 0.855856 0.193609 0.535231 0.097 Uiso 1 1 calc R U . . .
C10 C 0.69564(11) 0.55486(12) 0.64415(10) 0.0413(3) Uani 1 1 d . . . . .
C11 C 0.74632(16) 0.52624(15) 0.76282(11) 0.0566(4) Uani 1 1 d . . . . .
H11A H 0.825846 0.552949 0.788052 0.085 Uiso 1 1 calc R U . . .
H11B H 0.743722 0.441797 0.773158 0.085 Uiso 1 1 calc R U . . .
H11C H 0.701992 0.565581 0.803563 0.085 Uiso 1 1 calc R U . . .
C12 C 0.73183(11) 0.52505(11) 0.38215(10) 0.0395(3) Uani 1 1 d . . . . .
C13 C 0.83239(13) 0.59018(13) 0.43150(13) 0.0515(3) Uani 1 1 d . . . . .
H13 H 0.837338 0.632671 0.494971 0.062 Uiso 1 1 calc R U . . .
C14 C 0.92525(15) 0.59369(18) 0.38907(18) 0.0705(5) Uani 1 1 d . . . . .
H14 H 0.991129 0.638421 0.423833 0.085 Uiso 1 1 calc R U . . .
C15 C 0.92043(19) 0.5313(2) 0.29572(18) 0.0792(6) Uani 1 1 d . . . . .
H15 H 0.983924 0.531238 0.268616 0.095 Uiso 1 1 calc R U . . .
C16 C 0.82169(18) 0.46934(18) 0.24302(14) 0.0701(5) Uani 1 1 d . . . . .
H16 H 0.817092 0.428501 0.178784 0.084 Uiso 1 1 calc R U . . .
C17 C 0.72827(14) 0.46724(13) 0.28516(11) 0.0504(4) Uani 1 1 d . . . . .

loop_
_atom_site_aniso_label
_atom_site_aniso_U_11
_atom_site_aniso_U_22
_atom_site_aniso_U_33
_atom_site_aniso_U_23
_atom_site_aniso_U_13
_atom_site_aniso_U_12
O1 0.1028(10) 0.0621(8) 0.0762(8) 0.0207(6) 0.0214(7) 0.0324(7)
O2 0.0664(7) 0.0632(7) 0.0389(5) 0.0081(4) 0.0030(4) 0.0114(5)
O3 0.1066(10) 0.0533(6) 0.0438(6) 0.0100(5) 0.0110(6) 0.0190(6)
O4 0.0873(8) 0.0394(5) 0.0439(5) -0.0012(4) 0.0148(5) 0.0097(5)
O5 0.0854(9) 0.0723(8) 0.0608(7) -0.0229(6) 0.0118(6) -0.0180(7)
O6 0.1407(15) 0.1277(15) 0.0361(6) -0.0111(7) 0.0040(7) 0.0020(11)
N1 0.0586(7) 0.0449(6) 0.0427(6) -0.0120(5) 0.0118(5) 0.0006(5)
N2 0.0829(10) 0.0644(9) 0.0384(6) -0.0115(6) 0.0066(6) 0.0101(7)
C1 0.0406(6) 0.0397(7) 0.0530(8) -0.0033(5) 0.0133(5) -0.0014(5)
C2 0.0694(10) 0.0475(8) 0.0724(10) -0.0112(8) 0.0153(8) 0.0105(7)
C3 0.0361(6) 0.0383(6) 0.0444(7) 0.0014(5) 0.0116(5) -0.0020(5)
C4 0.0413(6) 0.0482(7) 0.0527(8) 0.0098(6) 0.0150(6) 0.0035(5)
C5 0.0800(12) 0.1004(15) 0.0442(9) 0.0249(9) 0.0076(8) 0.0143(10)
C6 0.0378(6) 0.0344(6) 0.0344(6) -0.0016(4) 0.0087(5) -0.0043(4)
C7 0.0388(6) 0.0369(6) 0.0352(6) 0.0004(5) 0.0108(5) -0.0058(5)
C8 0.0467(7) 0.0390(6) 0.0384(6) 0.0031(5) 0.0144(5) -0.0051(5)
C9 0.0872(12) 0.0436(8) 0.0669(10) -0.0027(7) 0.0294(9) 0.0095(8)
C10 0.0422(6) 0.0429(7) 0.0383(6) -0.0030(5) 0.0113(5) -0.0072(5)
C11 0.0723(9) 0.0576(9) 0.0371(7) -0.0043(6) 0.0125(6) -0.0044(7)
C12 0.0452(6) 0.0369(6) 0.0364(6) 0.0061(5) 0.0125(5) 0.0037(5)
C13 0.0502(7) 0.0490(8) 0.0582(8) 0.0000(6) 0.0207(6) -0.0052(6)
C14 0.0531(9) 0.0731(11) 0.0924(13) 0.0149(10) 0.0325(9) -0.0047(8)
C15 0.0745(12) 0.0943(14) 0.0884(14) 0.0273(11) 0.0541(11) 0.0192(11)
C16 0.0885(13) 0.0799(12) 0.0536(9) 0.0131(8) 0.0393(9) 0.0247(10)
C17 0.0646(9) 0.0492(8) 0.0384(7) 0.0058(5) 0.0172(6) 0.0113(6)

loop_
_atom_type_symbol
_atom_type_description
_atom_type_scat_dispersion_real
_atom_type_scat_dispersion_imag
_atom_type_scat_source
C C 0.0181 0.0091 'International Tables Vol C Tables 4.2.6.8 and 6.1.1.4'
H H 0.0000 0.0000 'International Tables Vol C Tables 4.2.6.8 and 6.1.1.4'
N N 0.0311 0.0180 'International Tables Vol C Tables 4.2.6.8 and 6.1.1.4'
O O 0.0492 0.0322 'International Tables Vol C Tables 4.2.6.8 and 6.1.1.4'

loop_
_geom_angle_atom_site_label_1
_geom_angle_atom_site_label_2
_geom_angle_atom_site_label_3
_geom_angle
_geom_angle_site_symmetry_1
_geom_angle_site_symmetry_3
_geom_angle_publ_flag
C4 O2 C5 115.87(14) . . ?
C8 O4 C9 118.17(12) . . ?
C1 N1 H1 118.4(14) . . ?
C1 N1 C10 124.08(12) . . ?
C10 N1 H1 116.7(14) . . ?
O5 N2 O6 122.86(17) . . ?
O5 N2 C17 120.79(13) . . ?
O6 N2 C17 116.35(17) . . ?
N1 C1 C2 112.96(13) . . ?
C3 C1 N1 120.13(12) . . ?
C3 C1 C2 126.91(13) . . ?
C1 C2 H2A 109.5 . . ?
C1 C2 H2B 109.5 . . ?
C1 C2 H2C 109.5 . . ?
H2A C2 H2B 109.5 . . ?
H2A C2 H2C 109.5 . . ?
H2B C2 H2C 109.5 . . ?
C1 C3 C4 119.86(12) . . ?
C1 C3 C6 122.13(11) . . ?
C4 C3 C6 118.01(11) . . ?
O1 C4 O2 120.81(14) . . ?
O1 C4 C3 127.25(15) . . ?
O2 C4 C3 111.93(12) . . ?
O2 C5 H5A 109.5 . . ?
O2 C5 H5B 109.5 . . ?
O2 C5 H5C 109.5 . . ?
H5A C5 H5B 109.5 . . ?
H5A C5 H5C 109.5 . . ?
H5B C5 H5C 109.5 . . ?
C3 C6 H6 108.6 . . ?
C3 C6 C7 111.32(10) . . ?
C3 C6 C12 110.36(9) . . ?
C7 C6 H6 108.6 . . ?
C7 C6 C12 109.34(10) . . ?
C12 C6 H6 108.6 . . ?
C8 C7 C6 118.06(10) . . ?
C10 C7 C6 121.94(11) . . ?
C10 C7 C8 119.92(11) . . ?
O3 C8 O4 121.12(13) . . ?
O3 C8 C7 128.00(12) . . ?
O4 C8 C7 110.84(11) . . ?
O4 C9 H9A 109.5 . . ?
O4 C9 H9B 109.5 . . ?
O4 C9 H9C 109.5 . . ?
H9A C9 H9B 109.5 . . ?
H9A C9 H9C 109.5 . . ?
H9B C9 H9C 109.5 . . ?
N1 C10 C11 112.74(12) . . ?
C7 C10 N1 119.90(12) . . ?
C7 C10 C11 127.36(13) . . ?
C10 C11 H11A 109.5 . . ?
C10 C11 H11B 109.5 . . ?
C10 C11 H11C 109.5 . . ?
H11A C11 H11B 109.5 . . ?
H11A C11 H11C 109.5 . . ?
H11B C11 H11C 109.5 . . ?
C13 C12 C6 117.10(11) . . ?
C13 C12 C17 116.05(13) . . ?
C17 C12 C6 126.85(12) . . ?
C12 C13 H13 119.0 . . ?
C14 C13 C12 122.01(15) . . ?
C14 C13 H13 119.0 . . ?
C13 C14 H14 119.9 . . ?
C15 C14 C13 120.18(18) . . ?
C15 C14 H14 119.9 . . ?
C14 C15 H15 120.2 . . ?
C16 C15 C14 119.50(15) . . ?
C16 C15 H15 120.2 . . ?
C15 C16 H16 120.0 . . ?
C15 C16 C17 120.08(16) . . ?
C17 C16 H16 120.0 . . ?
C12 C17 N2 122.63(13) . . ?
C16 C17 N2 115.27(14) . . ?
C16 C17 C12 122.09(16) . . ?

loop_
_geom_bond_atom_site_label_1
_geom_bond_atom_site_label_2
_geom_bond_distance
_geom_bond_site_symmetry_2
_geom_bond_publ_flag
O1 C4 1.2035(19) . ?
O2 C4 1.3396(19) . ?
O2 C5 1.4407(18) . ?
O3 C8 1.2051(17) . ?
O4 C8 1.3327(16) . ?
O4 C9 1.4339(19) . ?
O5 N2 1.209(2) . ?
O6 N2 1.2245(19) . ?
N1 H1 0.83(2) . ?
N1 C1 1.3714(19) . ?
N1 C10 1.3753(18) . ?
N2 C17 1.481(2) . ?
C1 C2 1.505(2) . ?
C1 C3 1.3491(19) . ?
C2 H2A 0.9600 . ?
C2 H2B 0.9600 . ?
C2 H2C 0.9600 . ?
C3 C4 1.4686(18) . ?
C3 C6 1.5297(17) . ?
C5 H5A 0.9600 . ?
C5 H5B 0.9600 . ?
C5 H5C 0.9600 . ?
C6 H6 0.9800 . ?
C6 C7 1.5304(16) . ?
C6 C12 1.5381(16) . ?
C7 C8 1.4695(18) . ?
C7 C10 1.3557(17) . ?
C9 H9A 0.9600 . ?
C9 H9B 0.9600 . ?
C9 H9C 0.9600 . ?
C10 C11 1.4933(18) . ?
C11 H11A 0.9600 . ?
C11 H11B 0.9600 . ?
C11 H11C 0.9600 . ?
C12 C13 1.391(2) . ?
C12 C17 1.3926(19) . ?
C13 H13 0.9300 . ?
C13 C14 1.383(2) . ?
C14 H14 0.9300 . ?
C14 C15 1.374(3) . ?
C15 H15 0.9300 . ?
C15 C16 1.366(3) . ?
C16 H16 0.9300 . ?
C16 C17 1.387(2) . ?

loop_
_geom_hbond_atom_site_label_D
_geom_hbond_atom_site_label_H
_geom_hbond_atom_site_label_A
_geom_hbond_distance_DH
_geom_hbond_distance_HA
_geom_hbond_distance_DA
_geom_hbond_angle_DHA
_geom_hbond_site_symmetry_A
_geom_hbond_publ_flag
N1 H1 O3 0.83(2) 2.27(2) 3.0793(16) 163.3(18) 2_656 yes

loop_
_geom_torsion_atom_site_label_1
_geom_torsion_atom_site_label_2
_geom_torsion_atom_site_label_3
_geom_torsion_atom_site_label_4
_geom_torsion
_geom_torsion_site_symmetry_1
_geom_torsion_site_symmetry_2
_geom_torsion_site_symmetry_3
_geom_torsion_site_symmetry_4
_geom_torsion_publ_flag
O5 N2 C17 C12 -37.6(2) . . . . ?
O5 N2 C17 C16 143.60(16) . . . . ?
O6 N2 C17 C12 142.26(17) . . . . ?
O6 N2 C17 C16 -36.5(2) . . . . ?
N1 C1 C3 C4 179.20(12) . . . . ?
N1 C1 C3 C6 -1.27(19) . . . . ?
C1 N1 C10 C7 4.7(2) . . . . ?
C1 N1 C10 C11 -174.87(13) . . . . ?
C1 C3 C4 O1 6.8(2) . . . . ?
C1 C3 C4 O2 -174.31(12) . . . . ?
C1 C3 C6 C7 6.35(16) . . . . ?
C1 C3 C6 C12 -115.25(13) . . . . ?
C2 C1 C3 C4 -0.3(2) . . . . ?
C2 C1 C3 C6 179.28(13) . . . . ?
C3 C6 C7 C8 176.82(10) . . . . ?
C3 C6 C7 C10 -6.43(16) . . . . ?
C3 C6 C12 C13 67.94(14) . . . . ?
C3 C6 C12 C17 -111.99(14) . . . . ?
C4 C3 C6 C7 -174.10(10) . . . . ?
C4 C3 C6 C12 64.29(14) . . . . ?
C5 O2 C4 O1 2.6(2) . . . . ?
C5 O2 C4 C3 -176.40(13) . . . . ?
C6 C3 C4 O1 -172.79(15) . . . . ?
C6 C3 C4 O2 6.14(16) . . . . ?
C6 C7 C8 O3 173.70(14) . . . . ?
C6 C7 C8 O4 -3.99(16) . . . . ?
C6 C7 C10 N1 1.45(18) . . . . ?
C6 C7 C10 C11 -179.01(12) . . . . ?
C6 C12 C13 C14 177.68(14) . . . . ?
C6 C12 C17 N2 4.4(2) . . . . ?
C6 C12 C17 C16 -176.90(13) . . . . ?
C7 C6 C12 C13 -54.83(14) . . . . ?
C7 C6 C12 C17 125.24(13) . . . . ?
C8 C7 C10 N1 178.15(11) . . . . ?
C8 C7 C10 C11 -2.3(2) . . . . ?
C9 O4 C8 O3 -4.1(2) . . . . ?
C9 O4 C8 C7 173.75(13) . . . . ?
C10 N1 C1 C2 174.69(14) . . . . ?
C10 N1 C1 C3 -4.8(2) . . . . ?
C10 C7 C8 O3 -3.1(2) . . . . ?
C10 C7 C8 O4 179.19(11) . . . . ?
C12 C6 C7 C8 -60.99(13) . . . . ?
C12 C6 C7 C10 115.76(12) . . . . ?
C12 C13 C14 C15 -0.3(3) . . . . ?
C13 C12 C17 N2 -175.52(13) . . . . ?
C13 C12 C17 C16 3.2(2) . . . . ?
C13 C14 C15 C16 2.4(3) . . . . ?
C14 C15 C16 C17 -1.6(3) . . . . ?
C15 C16 C17 N2 177.51(16) . . . . ?
C15 C16 C17 C12 -1.3(2) . . . . ?
C17 C12 C13 C14 -2.4(2) . . . . ?
